data_4330550
loop_
_publ_author_name
'Vadapalli Chandrasekhar'
'Bani Mahanti'
'Priyanka Bandipalli'
'Kotamarthi Bhanuprakash'

_publ_contact_author_email vc@iitk.ac.in
_publ_section_title
;
 Cyclometalated Iridium(III) Complexes Containing Hydroxide/Chloride
 Ligands: Isolation of Heterobridged Dinuclear Iridium(III) Compounds
 Containing \m-OH and \m-Pyrazole Ligands
;
_journal_name_full 'Inorganic Chemistry'
_journal_page_first 10536
_journal_page_last 10547
_journal_paper_doi 10.1021/ic300694m
_journal_volume 51
_journal_year 2012
_chemical_formula_sum 'C32 H27 Ir N4 O'
_chemical_formula_weight 675.78
_chemical_name_systematic
;
 ?
;
_space_group_IT_number 19
_symmetry_cell_setting orthorhombic
_symmetry_space_group_name_Hall 'P 2ac 2ab'
_symmetry_space_group_name_H-M 'P 21 21 21'
_atom_sites_solution_hydrogens geom
_atom_sites_solution_primary direct
_atom_sites_solution_secondary difmap
_audit_creation_method SHELXL-97
_cell_angle_alpha 90.000(5)
_cell_angle_beta 90.000(5)
_cell_angle_gamma 90.000(5)
_cell_formula_units_Z 4
_cell_length_a 9.571(5)
_cell_length_b 10.490(5)
_cell_length_c 27.375(5)
_cell_measurement_temperature 293(2)
_cell_volume 2748(2)
_computing_structure_refinement 'SHELXL-97 (Sheldrick, 1997)'
_computing_structure_solution 'SHELXS-97 (Sheldrick, 1990)'
_diffrn_ambient_temperature 293(2)
_diffrn_measured_fraction_theta_full 0.998
_diffrn_measured_fraction_theta_max 0.998
_diffrn_radiation_monochromator graphite
_diffrn_radiation_source 'fine-focus sealed tube'
_diffrn_radiation_type MoK\a
_diffrn_radiation_wavelength 0.71069
_diffrn_reflns_av_R_equivalents 0.0345
_diffrn_reflns_av_sigmaI/netI 0.0268
_diffrn_reflns_limit_h_max 11
_diffrn_reflns_limit_h_min -11
_diffrn_reflns_limit_k_max 12
_diffrn_reflns_limit_k_min -12
_diffrn_reflns_limit_l_max 33
_diffrn_reflns_limit_l_min -33
_diffrn_reflns_number 39277
_diffrn_reflns_theta_full 25.50
_diffrn_reflns_theta_max 25.50
_diffrn_reflns_theta_min 2.25
_exptl_absorpt_coefficient_mu 4.889
_exptl_absorpt_correction_T_max 0.822
_exptl_absorpt_correction_T_min 0.710
_exptl_absorpt_correction_type empirical
_exptl_absorpt_process_details SADABS
_exptl_crystal_colour yellow
_exptl_crystal_density_diffrn 1.633
_exptl_crystal_description block
_exptl_crystal_F_000 1328
_exptl_crystal_size_max 0.09
_exptl_crystal_size_mid 0.06
_exptl_crystal_size_min 0.04
_refine_diff_density_max 2.604
_refine_diff_density_min -2.308
_refine_diff_density_rms 0.145
_refine_ls_abs_structure_details 'Flack H D (1983), Acta Cryst. A39, 876-881'
_refine_ls_abs_structure_Flack 0.009(18)
_refine_ls_extinction_method none
_refine_ls_goodness_of_fit_ref 1.088
_refine_ls_hydrogen_treatment mixed
_refine_ls_matrix_type full
_refine_ls_number_parameters 348
_refine_ls_number_reflns 5121
_refine_ls_number_restraints 1
_refine_ls_restrained_S_all 1.093
_refine_ls_R_factor_all 0.0488
_refine_ls_R_factor_gt 0.0471
_refine_ls_shift/su_max 2.286
_refine_ls_shift/su_mean 0.046
_refine_ls_structure_factor_coef Fsqd
_refine_ls_weighting_details 'calc w=1/[\s^2^(Fo^2^)+(0.0520P)^2^+17.4767P] where P=(Fo^2^+2Fc^2^)/3'
_refine_ls_weighting_scheme calc
_refine_ls_wR_factor_gt 0.1156
_refine_ls_wR_factor_ref 0.1168
_reflns_number_gt 4980
_reflns_number_total 5121
_reflns_threshold_expression >2sigma(I)
_cod_data_source_file ic300694m_si_002_5.cif
_cod_data_source_block complex5
_cod_database_code 4330550

loop_
_symmetry_equiv_pos_as_xyz
'x, y, z'
'-x+1/2, -y, z+1/2'
'x+1/2, -y+1/2, -z'
'-x, y+1/2, -z+1/2'

loop_
_atom_site_label
_atom_site_type_symbol
_atom_site_fract_x
_atom_site_fract_y
_atom_site_fract_z
_atom_site_U_iso_or_equiv
_atom_site_adp_type
_atom_site_occupancy
_atom_site_symmetry_multiplicity
_atom_site_calc_flag
_atom_site_refinement_flags
Ir1 Ir 0.54484(4) 0.96454(4) 0.385746(14) 0.04501(13) Uani 1 1 d .
O1 O 0.6648(9) 1.1582(10) 0.3692(3) 0.072(2) Uani 1 1 d D
N1 N 0.7191(9) 0.8823(8) 0.4146(3) 0.0459(19) Uani 1 1 d .
N2 N 0.3569(9) 1.0357(10) 0.3630(3) 0.0516(19) Uani 1 1 d .
N3 N 0.6231(11) 0.9200(10) 0.3148(4) 0.066(3) Uani 1 1 d .
N4 N 0.7125(9) 1.0176(10) 0.2968(3) 0.053(2) Uani 1 1 d .
H4 H 0.7352 1.0882 0.3107 0.064 Uiso 1 1 calc R
C1 C 0.8450(11) 0.9381(11) 0.4187(4) 0.059(3) Uani 1 1 d .
H1 H 0.8560 1.0200 0.4064 0.071 Uiso 1 1 calc R
C2 C 0.9560(12) 0.8816(11) 0.4399(4) 0.056(3) Uani 1 1 d .
H2 H 1.0416 0.9233 0.4422 0.068 Uiso 1 1 calc R
C3 C 0.9383(13) 0.7593(11) 0.4581(4) 0.056(3) Uani 1 1 d .
H3 H 1.0124 0.7182 0.4734 0.067 Uiso 1 1 calc R
C4 C 0.8150(12) 0.7003(11) 0.4537(4) 0.054(3) Uani 1 1 d .
H4A H 0.8041 0.6179 0.4656 0.064 Uiso 1 1 calc R
C5 C 0.7043(10) 0.7605(9) 0.4315(4) 0.043(2) Uani 1 1 d .
C6 C 0.5607(11) 0.7102(9) 0.4242(3) 0.044(2) Uani 1 1 d .
C7 C 0.5254(14) 0.5828(10) 0.4360(5) 0.061(3) Uani 1 1 d .
H7 H 0.5923 0.5263 0.4477 0.073 Uiso 1 1 calc R
C8 C 0.3894(14) 0.5452(13) 0.4295(5) 0.071(3) Uani 1 1 d .
H8 H 0.3634 0.4627 0.4381 0.085 Uiso 1 1 calc R
C9 C 0.2908(15) 0.6265(14) 0.4107(5) 0.074(4) Uani 1 1 d .
H9 H 0.2003 0.5977 0.4052 0.089 Uiso 1 1 calc R
C10 C 0.3265(11) 0.7528(12) 0.3996(4) 0.052(3) Uani 1 1 d .
H10 H 0.2576 0.8082 0.3885 0.062 Uiso 1 1 calc R
C11 C 0.4580(11) 0.7957(10) 0.4047(3) 0.049(2) Uani 1 1 d .
C12 C 0.3046(12) 1.0243(12) 0.3168(4) 0.060(3) Uani 1 1 d .
H12 H 0.3591 0.9859 0.2929 0.072 Uiso 1 1 calc R
C13 C 0.1759(14) 1.0673(12) 0.3049(5) 0.065(3) Uani 1 1 d .
H13 H 0.1422 1.0576 0.2733 0.078 Uiso 1 1 calc R
C14 C 0.0940(11) 1.1264(11) 0.3407(6) 0.069(4) Uani 1 1 d .
H14 H 0.0060 1.1578 0.3328 0.082 Uiso 1 1 calc R
C15 C 0.1444(12) 1.1381(11) 0.3878(5) 0.064(3) Uani 1 1 d .
H15 H 0.0903 1.1758 0.4121 0.077 Uiso 1 1 calc R
C16 C 0.2787(9) 1.0919(9) 0.3984(4) 0.045(2) Uani 1 1 d .
C17 C 0.3464(10) 1.0998(10) 0.4454(4) 0.048(2) Uani 1 1 d .
C18 C 0.2883(13) 1.1614(11) 0.4866(5) 0.064(3) Uani 1 1 d .
H18 H 0.2017 1.2013 0.4844 0.077 Uiso 1 1 calc R
C19 C 0.3606(15) 1.1619(11) 0.5299(4) 0.062(3) Uani 1 1 d .
H19 H 0.3223 1.2020 0.5571 0.075 Uiso 1 1 calc R
C20 C 0.4897(12) 1.1034(11) 0.5335(5) 0.060(3) Uani 1 1 d .
H20 H 0.5371 1.1046 0.5632 0.072 Uiso 1 1 calc R
C21 C 0.5495(11) 1.0429(10) 0.4934(4) 0.050(2) Uani 1 1 d .
H21 H 0.6368 1.0046 0.4964 0.060 Uiso 1 1 calc R
C22 C 0.4793(9) 1.0392(9) 0.4486(3) 0.044(2) Uani 1 1 d .
C23 C 0.5285(19) 0.7137(14) 0.2895(5) 0.089(5) Uani 1 1 d .
H23A H 0.5707 0.6640 0.3150 0.134 Uiso 1 1 calc R
H23B H 0.5318 0.6672 0.2594 0.134 Uiso 1 1 calc R
H23C H 0.4330 0.7313 0.2978 0.134 Uiso 1 1 calc R
C24 C 0.6026(15) 0.8305(13) 0.2842(6) 0.081(4) Uani 1 1 d .
C25 C 0.6887(14) 0.8594(15) 0.2396(5) 0.074(4) Uani 1 1 d .
H25 H 0.6960 0.8127 0.2108 0.088 Uiso 1 1 calc R
C26 C 0.7541(12) 0.9719(13) 0.2518(4) 0.063(3) Uani 1 1 d .
C27 C 0.8607(12) 1.0450(16) 0.2231(4) 0.067(3) Uani 1 1 d .
C28 C 0.9467(17) 0.9889(13) 0.1879(5) 0.077(3) Uani 1 1 d .
H28 H 0.9352 0.9035 0.1797 0.092 Uiso 1 1 calc R
C29 C 1.0500(16) 1.0617(14) 0.1651(4) 0.076(4) Uani 1 1 d .
H29 H 1.1107 1.0229 0.1431 0.091 Uiso 1 1 calc R
C30 C 1.0633(15) 1.1862(14) 0.1743(5) 0.068(3) Uani 1 1 d .
H30 H 1.1299 1.2354 0.1583 0.082 Uiso 1 1 calc R
C31 C 0.9775(16) 1.2368(15) 0.2071(6) 0.082(4) Uani 1 1 d .
H31 H 0.9866 1.3234 0.2137 0.099 Uiso 1 1 calc R
C32 C 0.8770(14) 1.1709(17) 0.2319(5) 0.075(4) Uani 1 1 d .
H32 H 0.8204 1.2122 0.2545 0.091 Uiso 1 1 calc R
H33 H 0.620(7) 1.228(3) 0.361(2) 0.000(15) Uiso 1 1 d D

loop_
_atom_site_aniso_label
_atom_site_aniso_U_11
_atom_site_aniso_U_22
_atom_site_aniso_U_33
_atom_site_aniso_U_23
_atom_site_aniso_U_13
_atom_site_aniso_U_12
Ir1 0.04129(18) 0.0509(2) 0.04281(19) 0.01218(18) 0.00944(17) 0.01285(17)
O1 0.060(5) 0.096(7) 0.061(5) 0.008(5) 0.006(4) 0.003(5)
N1 0.045(4) 0.042(4) 0.051(5) 0.003(4) -0.003(4) 0.011(4)
N2 0.052(4) 0.054(5) 0.049(4) 0.013(4) 0.004(4) 0.020(5)
N3 0.067(6) 0.076(7) 0.056(6) -0.003(5) 0.003(5) 0.013(5)
N4 0.050(5) 0.066(6) 0.043(5) 0.004(4) 0.008(4) -0.004(4)
C1 0.053(6) 0.055(7) 0.070(7) 0.017(5) 0.021(5) 0.000(5)
C2 0.042(5) 0.061(6) 0.066(7) 0.006(5) -0.001(5) 0.017(6)
C3 0.055(6) 0.068(7) 0.045(6) 0.009(5) -0.009(5) 0.018(6)
C4 0.065(7) 0.047(6) 0.050(6) 0.004(5) 0.005(5) 0.011(5)
C5 0.049(5) 0.043(5) 0.038(5) 0.000(4) 0.007(4) 0.014(4)
C6 0.053(6) 0.039(5) 0.040(5) 0.005(4) 0.010(5) 0.008(4)
C7 0.068(7) 0.045(5) 0.069(7) 0.007(5) 0.004(6) 0.006(5)
C8 0.075(8) 0.053(7) 0.086(9) -0.006(7) 0.015(7) -0.004(7)
C9 0.063(7) 0.084(9) 0.075(9) -0.006(7) 0.011(6) -0.022(7)
C10 0.042(5) 0.064(7) 0.049(6) 0.003(5) 0.001(4) -0.001(5)
C11 0.037(4) 0.070(6) 0.041(5) -0.009(4) 0.009(4) -0.001(5)
C12 0.072(7) 0.059(7) 0.048(6) 0.016(6) -0.008(5) 0.014(6)
C13 0.076(8) 0.065(8) 0.053(7) 0.011(6) -0.013(6) 0.010(6)
C14 0.038(5) 0.058(7) 0.110(11) 0.016(7) -0.024(6) 0.004(5)
C15 0.052(6) 0.059(6) 0.082(8) 0.014(7) 0.003(7) 0.011(5)
C16 0.032(4) 0.037(5) 0.067(7) 0.006(4) 0.005(4) 0.004(4)
C17 0.043(5) 0.038(5) 0.063(7) 0.008(5) 0.010(5) 0.009(4)
C18 0.051(6) 0.052(7) 0.090(9) 0.000(6) 0.017(6) 0.005(5)
C19 0.083(8) 0.053(7) 0.051(7) -0.015(5) 0.014(6) 0.002(6)
C20 0.067(7) 0.055(6) 0.059(7) -0.007(5) 0.002(5) -0.011(5)
C21 0.046(5) 0.047(5) 0.056(5) 0.005(5) 0.001(5) -0.006(6)
C22 0.040(5) 0.036(4) 0.056(5) 0.008(5) 0.013(4) 0.007(4)
C23 0.114(12) 0.083(9) 0.071(9) -0.013(7) 0.021(9) -0.028(9)
C24 0.080(9) 0.060(8) 0.102(11) 0.008(8) -0.042(8) -0.014(7)
C25 0.073(8) 0.094(10) 0.053(7) -0.010(7) 0.016(6) 0.001(7)
C26 0.059(6) 0.067(7) 0.063(7) 0.005(7) 0.004(5) -0.007(6)
C27 0.053(6) 0.105(10) 0.043(6) 0.032(7) -0.002(5) -0.009(7)
C28 0.093(9) 0.067(8) 0.070(8) -0.002(6) -0.006(8) -0.007(8)
C29 0.084(8) 0.097(10) 0.047(6) 0.004(6) 0.019(6) 0.011(9)
C30 0.059(7) 0.086(9) 0.060(7) 0.028(7) -0.006(6) -0.009(7)
C31 0.075(10) 0.074(9) 0.098(11) 0.006(8) -0.032(9) 0.003(8)
C32 0.055(7) 0.112(12) 0.059(8) -0.016(8) -0.006(6) 0.021(8)

loop_
_atom_type_symbol
_atom_type_description
_atom_type_scat_dispersion_real
_atom_type_scat_dispersion_imag
_atom_type_scat_source
C C 0.0033 0.0016 'International Tables Vol C Tables 4.2.6.8 and 6.1.1.4'
H H 0.0000 0.0000 'International Tables Vol C Tables 4.2.6.8 and 6.1.1.4'
N N 0.0061 0.0033 'International Tables Vol C Tables 4.2.6.8 and 6.1.1.4'
Ir Ir -1.4442 7.9887 'International Tables Vol C Tables 4.2.6.8 and 6.1.1.4'
O O 0.0106 0.0060 'International Tables Vol C Tables 4.2.6.8 and 6.1.1.4'

loop_
_geom_angle_atom_site_label_1
_geom_angle_atom_site_label_2
_geom_angle_atom_site_label_3
_geom_angle
C22 Ir1 C11 89.6(4)
C22 Ir1 N1 95.1(4)
C11 Ir1 N1 82.3(4)
C22 Ir1 N2 81.0(4)
C11 Ir1 N2 92.1(4)
N1 Ir1 N2 173.2(4)
C22 Ir1 N3 169.4(4)
C11 Ir1 N3 100.8(4)
N1 Ir1 N3 88.4(4)
N2 Ir1 N3 96.4(4)
C22 Ir1 O1 88.9(4)
C11 Ir1 O1 174.3(4)
N1 Ir1 O1 92.3(3)
N2 Ir1 O1 93.2(4)
N3 Ir1 O1 81.0(4)
H33 O1 Ir1 122(5)
C1 N1 C5 118.1(9)
C1 N1 Ir1 125.6(7)
C5 N1 Ir1 116.2(7)
C16 N2 C12 119.8(9)
C16 N2 Ir1 115.1(7)
C12 N2 Ir1 125.0(8)
C24 N3 N4 113.3(11)
C24 N3 Ir1 134.9(11)
N4 N3 Ir1 111.7(7)
C26 N4 N3 103.5(9)
N1 C1 C2 123.5(10)
C1 C2 C3 117.7(12)
C4 C3 C2 120.2(11)
C3 C4 C5 120.5(10)
N1 C5 C4 119.9(10)
N1 C5 C6 112.5(8)
C4 C5 C6 127.5(9)
C7 C6 C11 120.8(11)
C7 C6 C5 121.7(10)
C11 C6 C5 117.5(8)
C8 C7 C6 117.9(12)
C7 C8 C9 121.5(13)
C8 C9 C10 120.1(12)
C11 C10 C9 121.5(12)
C10 C11 C6 118.1(10)
C10 C11 Ir1 130.6(9)
C6 C11 Ir1 111.2(7)
C13 C12 N2 122.0(12)
C12 C13 C14 119.3(11)
C15 C14 C13 119.8(10)
C14 C15 C16 118.8(12)
N2 C16 C15 120.4(11)
N2 C16 C17 114.4(8)
C15 C16 C17 125.2(10)
C18 C17 C22 120.4(11)
C18 C17 C16 124.1(10)
C22 C17 C16 115.5(9)
C19 C18 C17 119.5(11)
C18 C19 C20 120.8(11)
C19 C20 C21 120.9(11)
C20 C21 C22 120.4(10)
C21 C22 C17 118.1(9)
C21 C22 Ir1 128.1(7)
C17 C22 Ir1 113.8(7)
N3 C24 C23 130.1(16)
N3 C24 C25 107.5(12)
C23 C24 C25 122.0(14)
C26 C25 C24 103.0(11)
C25 C26 N4 112.5(11)
C25 C26 C27 128.5(12)
N4 C26 C27 119.1(12)
C32 C27 C28 117.7(12)
C32 C27 C26 119.1(13)
C28 C27 C26 123.1(14)
C29 C28 C27 119.7(12)
C30 C29 C28 121.2(13)
C31 C30 C29 117.4(14)
C30 C31 C32 124.7(15)
C27 C32 C31 119.3(13)

loop_
_geom_bond_atom_site_label_1
_geom_bond_atom_site_label_2
_geom_bond_distance
Ir1 C22 1.992(9)
Ir1 C11 2.024(11)
Ir1 N1 2.037(8)
Ir1 N2 2.045(8)
Ir1 N3 2.134(10)
Ir1 O1 2.377(10)
O1 H33 0.87(2)
N1 C1 1.344(14)
N1 C5 1.367(13)
N2 C16 1.360(13)
N2 C12 1.364(14)
N3 C24 1.274(17)
N3 N4 1.422(14)
N4 C26 1.382(14)
C1 C2 1.347(15)
C2 C3 1.387(16)
C3 C4 1.338(17)
C4 C5 1.375(15)
C5 C6 1.486(15)
C6 C7 1.416(14)
C6 C11 1.434(15)
C7 C8 1.371(17)
C8 C9 1.37(2)
C9 C10 1.402(18)
C10 C11 1.344(15)
C12 C13 1.351(16)
C13 C14 1.399(18)
C14 C15 1.384(19)
C15 C16 1.404(14)
C16 C17 1.443(15)
C17 C18 1.414(16)
C17 C22 1.424(13)
C18 C19 1.372(18)
C19 C20 1.383(18)
C20 C21 1.392(15)
C21 C22 1.399(14)
C23 C24 1.423(19)
C24 C25 1.50(2)
C25 C26 1.377(19)
C26 C27 1.497(16)
C27 C32 1.35(2)
C27 C28 1.40(2)
C28 C29 1.397(19)
C29 C30 1.335(19)
C30 C31 1.33(2)
C31 C32 1.37(2)
